data_4027071
loop_
_publ_author_name
'James E. Taylor'
'Matthew D. Jones'
'Jonathan M. J. Williams'
'Steven D. Bull'

_publ_contact_author
;       Steven D. Bull
        University of Bath
        Department of Chemistry
        Bath, BA2 7AY
        United Kingdom
;
_publ_contact_author_email s.d.bull@bath.ac.uk
_publ_contact_author_fax '# 44 1225 82 6231'
_publ_contact_author_phone '# 44 1225 38 4908'
_publ_section_title
;
 N-Acyl DBN Tetraphenylborate Salts as N-Acylating Agents
;
_journal_name_full 'Journal of Organic Chemistry'
_journal_page_first 2808
_journal_page_last 2818
_journal_paper_doi 10.1021/jo202647f
_journal_volume 77
_journal_year 2012
_chemical_formula_sum 'C41 H43 B Cl2 N2 O'
_chemical_formula_weight 661.48
_chemical_name_systematic
;
 ?
;
_space_group_IT_number 60
_symmetry_cell_setting orthorhombic
_symmetry_space_group_name_Hall '-P 2n 2c'
_symmetry_space_group_name_H-M 'P c a n'
_atom_sites_solution_hydrogens geom
_atom_sites_solution_primary direct
_atom_sites_solution_secondary difmap
_audit_creation_method SHELXL-97
_cell_angle_alpha 90.00
_cell_angle_beta 90.00
_cell_angle_gamma 90.00
_cell_formula_units_Z 8
_cell_length_a 17.71800(10)
_cell_length_b 19.40100(10)
_cell_length_c 20.3360(2)
_cell_measurement_reflns_used 78423
_cell_measurement_temperature 150(2)
_cell_measurement_theta_max 27.48
_cell_measurement_theta_min 3.51
_cell_volume 6990.44(9)
_computing_cell_refinement 'HKL Scalepack (Otwinski & Minor, 1997)'
_computing_data_collection 'Collect (Nonius BV, 1997-2000)'
_computing_data_reduction 'HKL Denzo & Scalepack (Otwinski & Minor 1997)'
_computing_molecular_graphics 'Ortep-3 for Windows (Farrugia, 1997)'
_computing_publication_material 'WinGX publication routines (Farrugia, 1999)'
_computing_structure_refinement 'SHELXL-97 (Sheldrick, 1997)'
_computing_structure_solution
; 
 SIR97- Altomare A., Burla M.C., Camalli M., Cascarano G.L., Giacovazzo C. , 
 Guagliardi A., Moliterni A.G.G., Polidori G.,Spagna R. 
 (1999) J. Appl. Cryst. 32, 115-119.
;
_diffrn_ambient_temperature 150(2)
_diffrn_measured_fraction_theta_full 0.997
_diffrn_measured_fraction_theta_max 0.997
_diffrn_measurement_device_type 'nonius kaap ccd'
_diffrn_measurement_method ccd
_diffrn_radiation_monochromator graphite
_diffrn_radiation_source 'fine-focus sealed tube'
_diffrn_radiation_type MoK\a
_diffrn_radiation_wavelength 0.71073
_diffrn_reflns_av_R_equivalents 0.0666
_diffrn_reflns_av_sigmaI/netI 0.0262
_diffrn_reflns_limit_h_max 23
_diffrn_reflns_limit_h_min -22
_diffrn_reflns_limit_k_max 25
_diffrn_reflns_limit_k_min -25
_diffrn_reflns_limit_l_max 26
_diffrn_reflns_limit_l_min -26
_diffrn_reflns_number 115031
_diffrn_reflns_theta_full 27.48
_diffrn_reflns_theta_max 27.48
_diffrn_reflns_theta_min 3.61
_exptl_absorpt_coefficient_mu 0.221
_exptl_absorpt_correction_T_max 0.9571
_exptl_absorpt_correction_T_min 0.9366
_exptl_absorpt_correction_type multi-scan
_exptl_crystal_colour colourless
_exptl_crystal_density_diffrn 1.257
_exptl_crystal_description block
_exptl_crystal_F_000 2800
_exptl_crystal_size_max 0.30
_exptl_crystal_size_mid 0.20
_exptl_crystal_size_min 0.20
_refine_diff_density_max 0.276
_refine_diff_density_min -0.457
_refine_diff_density_rms 0.044
_refine_ls_extinction_method none
_refine_ls_goodness_of_fit_ref 1.023
_refine_ls_hydrogen_treatment constr
_refine_ls_matrix_type full
_refine_ls_number_parameters 424
_refine_ls_number_reflns 7989
_refine_ls_number_restraints 0
_refine_ls_restrained_S_all 1.023
_refine_ls_R_factor_all 0.0605
_refine_ls_R_factor_gt 0.0409
_refine_ls_shift/su_max 0.001
_refine_ls_shift/su_mean 0.000
_refine_ls_structure_factor_coef Fsqd
_refine_ls_weighting_details 'calc w=1/[\s^2^(Fo^2^)+(0.0424P)^2^+3.5778P] where P=(Fo^2^+2Fc^2^)/3'
_refine_ls_weighting_scheme calc
_refine_ls_wR_factor_gt 0.0936
_refine_ls_wR_factor_ref 0.1049
_reflns_number_gt 6144
_reflns_number_total 7989
_reflns_threshold_expression >2sigma(I)
_cod_data_source_file jo202647f_si_003.cif
_cod_data_source_block k11mdj03
_cod_database_code 4027071

loop_
_symmetry_equiv_pos_as_xyz
'x, y, z'
'-x+1/2, -y+1/2, z+1/2'
'x, -y, -z+1/2'
'-x+1/2, y+1/2, -z'
'-x, -y, -z'
'x-1/2, y-1/2, -z-1/2'
'-x, y, z-1/2'
'x-1/2, -y-1/2, z'

loop_
_atom_site_label
_atom_site_type_symbol
_atom_site_fract_x
_atom_site_fract_y
_atom_site_fract_z
_atom_site_U_iso_or_equiv
_atom_site_adp_type
_atom_site_occupancy
_atom_site_symmetry_multiplicity
_atom_site_calc_flag
_atom_site_refinement_flags
Cl1 Cl 0.73357(3) 0.43587(3) 0.32830(3) 0.05724(15) Uani 1 1 d .
O1 O 1.00826(6) 0.37986(6) 0.00649(6) 0.0380(3) Uani 1 1 d .
N1 N 0.88764(6) 0.34733(6) -0.02107(6) 0.0240(3) Uani 1 1 d .
C1 C 0.96081(8) 0.33506(8) 0.00613(7) 0.0259(3) Uani 1 1 d .
B1 B 0.80671(9) 0.20084(8) 0.21160(8) 0.0200(3) Uani 1 1 d .
Cl2 Cl 0.87893(3) 0.39549(2) 0.38402(2) 0.04421(12) Uani 1 1 d .
N2 N 0.80694(7) 0.41652(6) -0.08267(6) 0.0267(3) Uani 1 1 d .
C2 C 0.82887(8) 0.29235(8) -0.01707(8) 0.0293(3) Uani 1 1 d .
H2A H 0.8336 0.2678 0.0254 0.035 Uiso 1 1 calc R
H2B H 0.8370 0.2585 -0.0528 0.035 Uiso 1 1 calc R
C3 C 0.75051(8) 0.32249(9) -0.02291(8) 0.0349(4) Uani 1 1 d .
H3A H 0.7131 0.2847 -0.0258 0.042 Uiso 1 1 calc R
H3B H 0.7390 0.3499 0.0169 0.042 Uiso 1 1 calc R
C4 C 0.74392(9) 0.36779(8) -0.08296(8) 0.0321(3) Uani 1 1 d .
H4A H 0.7455 0.3393 -0.1233 0.039 Uiso 1 1 calc R
H4B H 0.6954 0.3931 -0.0822 0.039 Uiso 1 1 calc R
C5 C 0.80096(9) 0.48266(8) -0.11761(9) 0.0363(4) Uani 1 1 d .
H5A H 0.7629 0.5129 -0.0966 0.044 Uiso 1 1 calc R
H5B H 0.7869 0.4755 -0.1642 0.044 Uiso 1 1 calc R
C6 C 0.87984(10) 0.51367(9) -0.11200(11) 0.0474(5) Uani 1 1 d .
H6A H 0.8772 0.5615 -0.0953 0.057 Uiso 1 1 calc R
H6B H 0.9052 0.5140 -0.1554 0.057 Uiso 1 1 calc R
C7 C 0.92278(9) 0.46714(8) -0.06332(9) 0.0365(4) Uani 1 1 d .
H7A H 0.9720 0.4527 -0.0818 0.044 Uiso 1 1 calc R
H7B H 0.9315 0.4913 -0.0211 0.044 Uiso 1 1 calc R
C8 C 0.87181(8) 0.40634(7) -0.05401(7) 0.0246(3) Uani 1 1 d .
C9 C 0.97447(8) 0.26391(8) 0.03308(7) 0.0256(3) Uani 1 1 d .
H9A H 0.9626 0.2293 -0.0012 0.031 Uiso 1 1 calc R
H9B H 0.9404 0.2558 0.0709 0.031 Uiso 1 1 calc R
C10 C 1.05653(8) 0.25477(8) 0.05529(8) 0.0321(3) Uani 1 1 d .
H10A H 1.0902 0.2577 0.0166 0.039 Uiso 1 1 calc R
H10B H 1.0702 0.2925 0.0858 0.039 Uiso 1 1 calc R
C11 C 1.06815(8) 0.18630(8) 0.08926(8) 0.0283(3) Uani 1 1 d .
C12 C 1.06916(8) 0.18215(9) 0.15753(8) 0.0321(3) Uani 1 1 d .
H12 H 1.0655 0.2231 0.1829 0.039 Uiso 1 1 calc R
C13 C 1.07548(9) 0.11930(10) 0.18904(9) 0.0388(4) Uani 1 1 d .
H13 H 1.0754 0.1174 0.2357 0.047 Uiso 1 1 calc R
C14 C 1.08186(9) 0.05939(9) 0.15328(10) 0.0431(4) Uani 1 1 d .
H14 H 1.0855 0.0162 0.1751 0.052 Uiso 1 1 calc R
C15 C 1.08294(10) 0.06258(9) 0.08506(10) 0.0425(4) Uani 1 1 d .
H15 H 1.0885 0.0215 0.0601 0.051 Uiso 1 1 calc R
C16 C 1.07596(9) 0.12554(9) 0.05337(9) 0.0354(4) Uani 1 1 d .
H16 H 1.0765 0.1273 0.0067 0.042 Uiso 1 1 calc R
C17 C 0.80729(8) 0.16007(7) 0.14062(7) 0.0215(3) Uani 1 1 d .
C18 C 0.86998(8) 0.12406(8) 0.11591(7) 0.0261(3) Uani 1 1 d .
H18 H 0.9132 0.1190 0.1431 0.031 Uiso 1 1 calc R
C19 C 0.87103(9) 0.09556(8) 0.05306(8) 0.0342(4) Uani 1 1 d .
H19 H 0.9143 0.0710 0.0384 0.041 Uiso 1 1 calc R
C20 C 0.80933(11) 0.10281(9) 0.01169(8) 0.0383(4) Uani 1 1 d .
H20 H 0.8100 0.0835 -0.0312 0.046 Uiso 1 1 calc R
C21 C 0.74674(10) 0.13867(8) 0.03390(8) 0.0340(4) Uani 1 1 d .
H21 H 0.7042 0.1444 0.0060 0.041 Uiso 1 1 calc R
C22 C 0.74621(8) 0.16633(7) 0.09692(7) 0.0269(3) Uani 1 1 d .
H22 H 0.7026 0.1906 0.1111 0.032 Uiso 1 1 calc R
C23 C 0.72216(8) 0.19895(7) 0.24502(7) 0.0226(3) Uani 1 1 d .
C24 C 0.67658(8) 0.14002(8) 0.24171(8) 0.0292(3) Uani 1 1 d .
H24 H 0.6939 0.1015 0.2171 0.035 Uiso 1 1 calc R
C25 C 0.60676(9) 0.13578(9) 0.27316(8) 0.0359(4) Uani 1 1 d .
H25 H 0.5776 0.0948 0.2696 0.043 Uiso 1 1 calc R
C26 C 0.57960(9) 0.19066(9) 0.30953(8) 0.0362(4) Uani 1 1 d .
H26 H 0.5318 0.1881 0.3305 0.043 Uiso 1 1 calc R
C27 C 0.62348(9) 0.24921(9) 0.31466(8) 0.0341(4) Uani 1 1 d .
H27 H 0.6060 0.2873 0.3398 0.041 Uiso 1 1 calc R
C28 C 0.69315(9) 0.25289(8) 0.28319(7) 0.0284(3) Uani 1 1 d .
H28 H 0.7223 0.2937 0.2878 0.034 Uiso 1 1 calc R
C29 C 0.86228(7) 0.16614(7) 0.26720(7) 0.0203(3) Uani 1 1 d .
C30 C 0.87513(8) 0.09495(7) 0.27150(7) 0.0240(3) Uani 1 1 d .
H30 H 0.8520 0.0657 0.2399 0.029 Uiso 1 1 calc R
C31 C 0.92018(9) 0.06524(8) 0.31989(7) 0.0283(3) Uani 1 1 d .
H31 H 0.9278 0.0168 0.3205 0.034 Uiso 1 1 calc R
C32 C 0.95400(8) 0.10631(8) 0.36723(7) 0.0290(3) Uani 1 1 d .
H32 H 0.9859 0.0866 0.3997 0.035 Uiso 1 1 calc R
C33 C 0.94035(8) 0.17663(8) 0.36620(7) 0.0275(3) Uani 1 1 d .
H33 H 0.9620 0.2054 0.3990 0.033 Uiso 1 1 calc R
C34 C 0.89526(8) 0.20532(7) 0.31755(7) 0.0231(3) Uani 1 1 d .
H34 H 0.8863 0.2536 0.3184 0.028 Uiso 1 1 calc R
C35 C 0.83334(8) 0.27939(7) 0.19126(7) 0.0211(3) Uani 1 1 d .
C36 C 0.90914(8) 0.30050(7) 0.19321(7) 0.0244(3) Uani 1 1 d .
H36 H 0.9455 0.2704 0.2121 0.029 Uiso 1 1 calc R
C37 C 0.93317(9) 0.36394(8) 0.16857(7) 0.0301(3) Uani 1 1 d .
H37 H 0.9851 0.3761 0.1707 0.036 Uiso 1 1 calc R
C38 C 0.88165(10) 0.40918(8) 0.14108(8) 0.0336(4) Uani 1 1 d .
H38 H 0.8978 0.4523 0.1240 0.040 Uiso 1 1 calc R
C39 C 0.80620(10) 0.39077(8) 0.13889(8) 0.0327(4) Uani 1 1 d .
H39 H 0.7702 0.4216 0.1207 0.039 Uiso 1 1 calc R
C40 C 0.78294(9) 0.32702(8) 0.16338(7) 0.0270(3) Uani 1 1 d .
H40 H 0.7309 0.3154 0.1611 0.032 Uiso 1 1 calc R
C41 C 0.82876(11) 0.41834(9) 0.31188(8) 0.0421(4) Uani 1 1 d .
H41A H 0.8524 0.4595 0.2919 0.050 Uiso 1 1 calc R
H41B H 0.8321 0.3801 0.2797 0.050 Uiso 1 1 calc R

loop_
_atom_site_aniso_label
_atom_site_aniso_U_11
_atom_site_aniso_U_22
_atom_site_aniso_U_33
_atom_site_aniso_U_23
_atom_site_aniso_U_13
_atom_site_aniso_U_12
Cl1 0.0637(3) 0.0500(3) 0.0581(3) -0.0182(2) -0.0049(2) 0.0156(2)
O1 0.0247(5) 0.0420(6) 0.0474(7) 0.0130(5) -0.0089(5) -0.0090(5)
N1 0.0193(6) 0.0294(6) 0.0232(6) 0.0008(5) -0.0004(5) -0.0025(5)
C1 0.0198(7) 0.0356(8) 0.0223(7) 0.0015(6) 0.0007(6) -0.0016(6)
B1 0.0186(7) 0.0210(7) 0.0204(7) -0.0027(6) -0.0012(6) -0.0001(6)
Cl2 0.0569(3) 0.0372(2) 0.0385(2) 0.00014(18) 0.0005(2) -0.00197(19)
N2 0.0232(6) 0.0281(6) 0.0289(7) -0.0029(5) -0.0031(5) 0.0015(5)
C2 0.0216(7) 0.0354(8) 0.0310(8) 0.0064(6) -0.0025(6) -0.0074(6)
C3 0.0212(7) 0.0493(10) 0.0341(9) 0.0079(7) -0.0028(6) -0.0058(7)
C4 0.0230(7) 0.0384(9) 0.0351(9) 0.0013(7) -0.0070(6) -0.0038(6)
C5 0.0326(8) 0.0257(8) 0.0507(10) 0.0016(7) -0.0076(8) 0.0038(6)
C6 0.0367(9) 0.0304(9) 0.0752(14) 0.0099(9) -0.0112(9) 0.0009(7)
C7 0.0284(8) 0.0286(8) 0.0525(11) 0.0029(7) -0.0065(7) -0.0034(6)
C8 0.0220(7) 0.0274(7) 0.0244(7) -0.0049(6) 0.0012(6) 0.0009(6)
C9 0.0201(7) 0.0329(8) 0.0238(7) -0.0002(6) -0.0005(6) -0.0011(6)
C10 0.0205(7) 0.0373(8) 0.0387(9) 0.0036(7) -0.0022(6) -0.0001(6)
C11 0.0155(6) 0.0360(8) 0.0332(8) 0.0001(7) -0.0029(6) 0.0017(6)
C12 0.0206(7) 0.0422(9) 0.0336(9) -0.0037(7) -0.0039(6) 0.0033(6)
C13 0.0258(8) 0.0554(11) 0.0352(9) 0.0081(8) -0.0043(7) 0.0017(7)
C14 0.0293(9) 0.0417(10) 0.0584(12) 0.0132(9) -0.0066(8) 0.0020(7)
C15 0.0335(9) 0.0363(9) 0.0578(12) -0.0084(8) -0.0028(8) 0.0050(7)
C16 0.0277(8) 0.0448(9) 0.0337(9) -0.0044(7) 0.0001(7) 0.0025(7)
C17 0.0223(7) 0.0198(6) 0.0224(7) -0.0004(5) -0.0003(6) -0.0029(5)
C18 0.0237(7) 0.0292(7) 0.0254(7) -0.0033(6) 0.0001(6) -0.0029(6)
C19 0.0348(9) 0.0371(9) 0.0309(8) -0.0100(7) 0.0060(7) 0.0003(7)
C20 0.0500(10) 0.0408(9) 0.0242(8) -0.0091(7) -0.0012(7) -0.0038(8)
C21 0.0402(9) 0.0341(8) 0.0277(8) -0.0005(7) -0.0113(7) -0.0030(7)
C22 0.0279(7) 0.0266(7) 0.0262(7) -0.0009(6) -0.0046(6) -0.0003(6)
C23 0.0196(6) 0.0265(7) 0.0216(7) 0.0020(6) -0.0032(5) 0.0013(5)
C24 0.0248(7) 0.0316(8) 0.0313(8) 0.0007(6) -0.0016(6) -0.0022(6)
C25 0.0265(8) 0.0424(9) 0.0387(9) 0.0101(7) -0.0021(7) -0.0085(7)
C26 0.0207(7) 0.0538(10) 0.0342(9) 0.0140(8) 0.0050(6) 0.0060(7)
C27 0.0312(8) 0.0420(9) 0.0290(8) 0.0048(7) 0.0060(7) 0.0124(7)
C28 0.0272(7) 0.0305(7) 0.0276(8) 0.0008(6) 0.0012(6) 0.0038(6)
C29 0.0164(6) 0.0236(7) 0.0208(7) -0.0002(5) 0.0031(5) -0.0007(5)
C30 0.0235(7) 0.0235(7) 0.0251(7) -0.0025(6) -0.0012(6) 0.0008(5)
C31 0.0299(8) 0.0246(7) 0.0304(8) 0.0021(6) 0.0005(6) 0.0055(6)
C32 0.0247(7) 0.0376(8) 0.0246(8) 0.0062(6) -0.0026(6) 0.0029(6)
C33 0.0251(7) 0.0346(8) 0.0228(7) 0.0001(6) -0.0025(6) -0.0073(6)
C34 0.0236(7) 0.0235(7) 0.0223(7) -0.0007(5) 0.0018(5) -0.0035(5)
C35 0.0241(7) 0.0223(6) 0.0171(7) -0.0037(5) 0.0014(5) 0.0005(5)
C36 0.0247(7) 0.0251(7) 0.0235(7) -0.0025(6) 0.0031(6) 0.0004(6)
C37 0.0327(8) 0.0309(8) 0.0266(8) -0.0038(6) 0.0071(6) -0.0074(6)
C38 0.0528(10) 0.0221(7) 0.0259(8) 0.0002(6) 0.0084(7) -0.0046(7)
C39 0.0463(10) 0.0250(7) 0.0268(8) 0.0015(6) -0.0010(7) 0.0078(7)
C40 0.0286(7) 0.0275(7) 0.0250(7) -0.0014(6) -0.0022(6) 0.0026(6)
C41 0.0599(12) 0.0392(9) 0.0272(9) -0.0043(7) 0.0050(8) -0.0061(8)

loop_
_atom_type_symbol
_atom_type_description
_atom_type_scat_dispersion_real
_atom_type_scat_dispersion_imag
_atom_type_scat_source
C C 0.0033 0.0016 'International Tables Vol C Tables 4.2.6.8 and 6.1.1.4'
H H 0.0000 0.0000 'International Tables Vol C Tables 4.2.6.8 and 6.1.1.4'
B B 0.0013 0.0007 'International Tables Vol C Tables 4.2.6.8 and 6.1.1.4'
N N 0.0061 0.0033 'International Tables Vol C Tables 4.2.6.8 and 6.1.1.4'
O O 0.0106 0.0060 'International Tables Vol C Tables 4.2.6.8 and 6.1.1.4'
Cl Cl 0.1484 0.1585 'International Tables Vol C Tables 4.2.6.8 and 6.1.1.4'

loop_
_geom_angle_atom_site_label_1
_geom_angle_atom_site_label_2
_geom_angle_atom_site_label_3
_geom_angle
C8 N1 C1 121.30(12)
C8 N1 C2 119.07(12)
C1 N1 C2 119.50(12)
O1 C1 N1 120.87(13)
O1 C1 C9 123.05(13)
N1 C1 C9 116.08(12)
C29 B1 C23 104.60(11)
C29 B1 C17 113.74(11)
C23 B1 C17 110.93(11)
C29 B1 C35 112.33(11)
C23 B1 C35 112.64(11)
C17 B1 C35 102.86(11)
C8 N2 C4 125.22(13)
C8 N2 C5 114.31(12)
C4 N2 C5 120.46(12)
N1 C2 C3 111.11(13)
N1 C2 H2A 109.4
C3 C2 H2A 109.4
N1 C2 H2B 109.4
C3 C2 H2B 109.4
H2A C2 H2B 108.0
C4 C3 C2 111.10(13)
C4 C3 H3A 109.4
C2 C3 H3A 109.4
C4 C3 H3B 109.4
C2 C3 H3B 109.4
H3A C3 H3B 108.0
N2 C4 C3 108.30(12)
N2 C4 H4A 110.0
C3 C4 H4A 110.0
N2 C4 H4B 110.0
C3 C4 H4B 110.0
H4A C4 H4B 108.4
N2 C5 C6 104.00(13)
N2 C5 H5A 111.0
C6 C5 H5A 111.0
N2 C5 H5B 111.0
C6 C5 H5B 111.0
H5A C5 H5B 109.0
C5 C6 C7 105.63(14)
C5 C6 H6A 110.6
C7 C6 H6A 110.6
C5 C6 H6B 110.6
C7 C6 H6B 110.6
H6A C6 H6B 108.7
C8 C7 C6 104.18(13)
C8 C7 H7A 110.9
C6 C7 H7A 110.9
C8 C7 H7B 110.9
C6 C7 H7B 110.9
H7A C7 H7B 108.9
N2 C8 N1 122.09(13)
N2 C8 C7 110.84(13)
N1 C8 C7 127.07(13)
C1 C9 C10 111.47(12)
C1 C9 H9A 109.3
C10 C9 H9A 109.3
C1 C9 H9B 109.3
C10 C9 H9B 109.3
H9A C9 H9B 108.0
C11 C10 C9 111.45(12)
C11 C10 H10A 109.3
C9 C10 H10A 109.3
C11 C10 H10B 109.3
C9 C10 H10B 109.3
H10A C10 H10B 108.0
C12 C11 C16 118.21(15)
C12 C11 C10 120.58(14)
C16 C11 C10 121.18(15)
C13 C12 C11 120.98(16)
C13 C12 H12 119.5
C11 C12 H12 119.5
C14 C13 C12 120.47(17)
C14 C13 H13 119.8
C12 C13 H13 119.8
C13 C14 C15 119.44(17)
C13 C14 H14 120.3
C15 C14 H14 120.3
C16 C15 C14 120.15(17)
C16 C15 H15 119.9
C14 C15 H15 119.9
C15 C16 C11 120.70(16)
C15 C16 H16 119.6
C11 C16 H16 119.6
C18 C17 C22 115.19(13)
C18 C17 B1 123.88(12)
C22 C17 B1 120.53(12)
C19 C18 C17 122.42(14)
C19 C18 H18 118.8
C17 C18 H18 118.8
C20 C19 C18 120.40(15)
C20 C19 H19 119.8
C18 C19 H19 119.8
C21 C20 C19 118.97(15)
C21 C20 H20 120.5
C19 C20 H20 120.5
C20 C21 C22 120.02(15)
C20 C21 H21 120.0
C22 C21 H21 120.0
C21 C22 C17 123.00(14)
C21 C22 H22 118.5
C17 C22 H22 118.5
C28 C23 C24 115.14(13)
C28 C23 B1 123.11(12)
C24 C23 B1 121.53(12)
C25 C24 C23 122.48(15)
C25 C24 H24 118.8
C23 C24 H24 118.8
C26 C25 C24 120.56(15)
C26 C25 H25 119.7
C24 C25 H25 119.7
C27 C26 C25 118.55(14)
C27 C26 H26 120.7
C25 C26 H26 120.7
C26 C27 C28 120.45(15)
C26 C27 H27 119.8
C28 C27 H27 119.8
C27 C28 C23 122.80(15)
C27 C28 H28 118.6
C23 C28 H28 118.6
C30 C29 C34 114.86(13)
C30 C29 B1 122.93(12)
C34 C29 B1 121.99(12)
C31 C30 C29 123.02(13)
C31 C30 H30 118.5
C29 C30 H30 118.5
C32 C31 C30 120.06(14)
C32 C31 H31 120.0
C30 C31 H31 120.0
C33 C32 C31 118.69(14)
C33 C32 H32 120.7
C31 C32 H32 120.7
C32 C33 C34 120.40(14)
C32 C33 H33 119.8
C34 C33 H33 119.8
C33 C34 C29 122.87(13)
C33 C34 H34 118.6
C29 C34 H34 118.6
C40 C35 C36 115.31(13)
C40 C35 B1 121.84(12)
C36 C35 B1 122.43(12)
C37 C36 C35 122.60(14)
C37 C36 H36 118.7
C35 C36 H36 118.7
C38 C37 C36 120.20(15)
C38 C37 H37 119.9
C36 C37 H37 119.9
C37 C38 C39 119.09(14)
C37 C38 H38 120.5
C39 C38 H38 120.5
C38 C39 C40 120.15(15)
C38 C39 H39 119.9
C40 C39 H39 119.9
C39 C40 C35 122.64(14)
C39 C40 H40 118.7
C35 C40 H40 118.7
Cl1 C41 Cl2 111.94(10)
Cl1 C41 H41A 109.2
Cl2 C41 H41A 109.2
Cl1 C41 H41B 109.2
Cl2 C41 H41B 109.2
H41A C41 H41B 107.9

loop_
_geom_bond_atom_site_label_1
_geom_bond_atom_site_label_2
_geom_bond_distance
Cl1 C41 1.753(2)
O1 C1 1.2093(18)
N1 C8 1.3557(19)
N1 C1 1.4294(18)
N1 C2 1.4928(18)
C1 C9 1.505(2)
B1 C29 1.644(2)
B1 C23 1.645(2)
B1 C17 1.646(2)
B1 C35 1.648(2)
Cl2 C41 1.7717(19)
N2 C8 1.3037(19)
N2 C4 1.4631(19)
N2 C5 1.471(2)
C2 C3 1.511(2)
C2 H2A 0.9900
C2 H2B 0.9900
C3 C4 1.509(2)
C3 H3A 0.9900
C3 H3B 0.9900
C4 H4A 0.9900
C4 H4B 0.9900
C5 C6 1.526(2)
C5 H5A 0.9900
C5 H5B 0.9900
C6 C7 1.541(2)
C6 H6A 0.9900
C6 H6B 0.9900
C7 C8 1.498(2)
C7 H7A 0.9900
C7 H7B 0.9900
C9 C10 1.533(2)
C9 H9A 0.9900
C9 H9B 0.9900
C10 C11 1.511(2)
C10 H10A 0.9900
C10 H10B 0.9900
C11 C12 1.391(2)
C11 C16 1.393(2)
C12 C13 1.382(2)
C12 H12 0.9500
C13 C14 1.376(3)
C13 H13 0.9500
C14 C15 1.389(3)
C14 H14 0.9500
C15 C16 1.387(2)
C15 H15 0.9500
C16 H16 0.9500
C17 C18 1.405(2)
C17 C22 1.405(2)
C18 C19 1.393(2)
C18 H18 0.9500
C19 C20 1.387(2)
C19 H19 0.9500
C20 C21 1.385(2)
C20 H20 0.9500
C21 C22 1.389(2)
C21 H21 0.9500
C22 H22 0.9500
C23 C28 1.401(2)
C23 C24 1.401(2)
C24 C25 1.395(2)
C24 H24 0.9500
C25 C26 1.383(3)
C25 H25 0.9500
C26 C27 1.380(2)
C26 H26 0.9500
C27 C28 1.392(2)
C27 H27 0.9500
C28 H28 0.9500
C29 C30 1.4026(19)
C29 C34 1.4029(19)
C30 C31 1.392(2)
C30 H30 0.9500
C31 C32 1.386(2)
C31 H31 0.9500
C32 C33 1.386(2)
C32 H32 0.9500
C33 C34 1.388(2)
C33 H33 0.9500
C34 H34 0.9500
C35 C40 1.405(2)
C35 C36 1.405(2)
C36 C37 1.395(2)
C36 H36 0.9500
C37 C38 1.384(2)
C37 H37 0.9500
C38 C39 1.384(2)
C38 H38 0.9500
C39 C40 1.395(2)
C39 H39 0.9500
C40 H40 0.9500
C41 H41A 0.9900
C41 H41B 0.9900

loop_
_cod_related_entry_id
_cod_related_entry_database
_cod_related_entry_code
1 ChemSpider 30659479
